data_1538529
loop_
_publ_author_name
'Rocktaeschel, G.'
'Weiss, A.'

_publ_section_title
;
 Zur Kenntnis der Strontiumsilicide
;
_journal_name_full 'Zeitschrift fuer Anorganische und Allgemeine Chemie'
_journal_page_first 231
_journal_page_last 236
_journal_volume 316
_journal_year 1962
_chemical_formula_sum 'Si Sr'
_chemical_name_systematic 'Sr Si'
_space_group_IT_number 63
_symmetry_space_group_name_Hall '-C 2c 2'
_symmetry_space_group_name_H-M 'C m c m'
_cell_angle_alpha 90
_cell_angle_beta 90
_cell_angle_gamma 90
_cell_formula_units_Z 4
_cell_length_a 4.83
_cell_length_b 11.33
_cell_length_c 4.04
_cell_volume 221.085
_citation_journal_id_ASTM ZAACAB
_cod_data_source_file Rocktaeschel_ZAACAB_1962_786.cif
_cod_data_source_block Si1Sr1
_cod_original_cell_volume 221.0845
_cod_original_formula_sum 'Si1 Sr1'
_cod_database_code 1538529

loop_
_symmetry_equiv_pos_as_xyz
x,y,z
-x,-y,z+1/2
x,-y,-z
-x,y,-z+1/2
-x,-y,-z
x,y,-z-1/2
-x,y,z
x,-y,z-1/2
x+1/2,y+1/2,z
-x+1/2,-y+1/2,z+1/2
x+1/2,-y+1/2,-z
-x+1/2,y+1/2,-z+1/2
-x+1/2,-y+1/2,-z
x+1/2,y+1/2,-z-1/2
-x+1/2,y+1/2,z
x+1/2,-y+1/2,z-1/2

loop_
_atom_site_label
_atom_site_type_symbol
_atom_site_fract_x
_atom_site_fract_y
_atom_site_fract_z
_atom_site_occupancy
_atom_site_U_iso_or_equiv
Sr1 Sr 0 0.36 0.25 1 0.0
Si1 Si 0 0.066 0.25 1 0.0
